data_4132185
loop_
_publ_author_name
'Moneypenny, 2nd, Timothy P'
'Yang, Anna'
'Walter, Nathan P.'
'Woods, Toby J.'
'Gray, Danielle L.'
'Zhang, Yang'
'Moore, Jeffrey S.'

_publ_section_title
;
 Product Distribution from Precursor Bite Angle Variation in Multitopic
 Alkyne Metathesis: Evidence for a Putative Kinetic Bottleneck.
;
_journal_issue 17
_journal_name_full 'Journal of the American Chemical Society'
_journal_page_first 5825
_journal_page_last 5833
_journal_paper_doi 10.1021/jacs.8b02184
_journal_volume 140
_journal_year 2018
_chemical_formula_moiety 'C66 H66 O3'
_chemical_formula_sum 'C66 H66 O3'
_chemical_formula_weight 907.18
_space_group_crystal_system trigonal
_space_group_IT_number 165
_space_group_name_Hall '-P 3 2"c'
_space_group_name_H-M_alt 'P -3 c 1'
_atom_sites_solution_hydrogens geom
_audit_creation_method SHELXL-2014/7
_audit_update_record
; 
? 
;
_cell_angle_alpha 90
_cell_angle_beta 90
_cell_angle_gamma 120
_cell_formula_units_Z 4
_cell_length_a 15.2838(10)
_cell_length_b 15.2838(10)
_cell_length_c 27.2130(19)
_cell_measurement_reflns_used 9474
_cell_measurement_temperature 100(2)
_cell_measurement_theta_max 25.44
_cell_measurement_theta_min 2.67
_cell_volume 5505.2(6)
_computing_cell_refinement 'SAINT V8.34A (Bruker, 2005)'
_computing_data_collection 'APEX2 V2014.9-0 (Bruker, 2014)'
_computing_data_reduction
; 
SAINT V8.34A, XPREP v2014/2, SADABS V2014/5, 
(Bruker, 2012 & 2014) 
;
_computing_molecular_graphics
; 
SHELXTL v2014-7 (Bruker, 2014), CrystalMaker v2.7.7 (CrystalMaker, 1994) 
;
_computing_publication_material 'XCIF V2014-2 (Bruker, 2014)'
_computing_structure_refinement 'SHELX-2014-7 (Sheldrick, 2015)'
_computing_structure_solution 'SHELX-2014-7 (Sheldrick, 2015)'
_diffrn_ambient_temperature 100(2)
_diffrn_measured_fraction_theta_full 0.999
_diffrn_measured_fraction_theta_max 0.996
_diffrn_measurement_device 'Bruker D8 Venture/Photon 100'
_diffrn_measurement_method 'profile data from \f and \w scans'
_diffrn_radiation_monochromator 'multilayer mirrors'
_diffrn_radiation_source 'microfocus sealed tube'
_diffrn_radiation_type MoK\a
_diffrn_radiation_wavelength 0.71073
_diffrn_radiation_wavelength_id dd53as_sq
_diffrn_reflns_av_R_equivalents 0.0837
_diffrn_reflns_av_unetI/netI 0.0243
_diffrn_reflns_Laue_measured_fraction_full 0.999
_diffrn_reflns_Laue_measured_fraction_max 0.996
_diffrn_reflns_limit_h_max 18
_diffrn_reflns_limit_h_min -17
_diffrn_reflns_limit_k_max 18
_diffrn_reflns_limit_k_min -18
_diffrn_reflns_limit_l_max 32
_diffrn_reflns_limit_l_min -32
_diffrn_reflns_number 79503
_diffrn_reflns_point_group_measured_fraction_full 0.999
_diffrn_reflns_point_group_measured_fraction_max 0.996
_diffrn_reflns_theta_full 25.242
_diffrn_reflns_theta_max 25.438
_diffrn_reflns_theta_min 2.665
_exptl_absorpt_coefficient_mu 0.065
_exptl_absorpt_correction_T_max 0.7449
_exptl_absorpt_correction_T_min 0.6509
_exptl_absorpt_correction_type multi-scan
_exptl_absorpt_process_details 'SADABS V2014/5 (Bruker, 2014)'
_exptl_crystal_colour colourless
_exptl_crystal_density_diffrn 1.095
_exptl_crystal_density_method 'not measured'
_exptl_crystal_description prism
_exptl_crystal_F_000 1944
_exptl_crystal_id dd53as_sq
_exptl_crystal_preparation
; 
The data crystal was mounted using oil (Parantone-N, Exxon) to a 
0.3 mm cryo-loop (Hampton Research). 
;
_platon_squeeze_details
; 
Significant electron density was removed from six identified void spaces. 
The removed electron density is slightly below that expected for methanol 
molecules; this slight underestimation is most likely a result of the low 
resolutoin of the collected diffraction data. The most probable solution 
is one that includes six methanol molecules per unit cell. 
;
_refine_diff_density_max 0.660
_refine_diff_density_min -0.285
_refine_diff_density_rms 0.070
_refine_ls_extinction_coef 0.0069(5)
_refine_ls_extinction_expression Fc^*^=kFc[1+0.001xFc^2^\l^3^/sin(2\q)]^-1/4^
_refine_ls_extinction_method 'SHELXL-2014/7 (Sheldrick 2014'
_refine_ls_goodness_of_fit_ref 1.299
_refine_ls_hydrogen_treatment constr
_refine_ls_matrix_type full
_refine_ls_number_parameters 244
_refine_ls_number_reflns 3392
_refine_ls_number_restraints 84
_refine_ls_restrained_S_all 1.288
_refine_ls_R_factor_all 0.1215
_refine_ls_R_factor_gt 0.1176
_refine_ls_shift/su_max 0.000
_refine_ls_shift/su_mean 0.000
_refine_ls_structure_factor_coef Fsqd
_refine_ls_weighting_details 'w=1/[\s^2^(Fo^2^)+(0.0100P)^2^+21.7630P] where P=(Fo^2^+2Fc^2^)/3'
_refine_ls_weighting_scheme calc
_refine_ls_wR_factor_gt 0.2209
_refine_ls_wR_factor_ref 0.2227
_reflns_Friedel_coverage 0.000
_reflns_number_gt 3217
_reflns_number_total 3392
_reflns_threshold_expression 'I > 2\s(I)'
_cod_data_source_file ja8b02184_si_002.cif
_cod_data_source_block dd53as_sq
_cod_original_cell_volume 5505.2(8)
_cod_database_code 4132185
_shelx_shelxl_version_number 2014/7
_shelx_space_group_comment
; 
The symmetry employed for this shelxl refinement is uniquely defined 
by the following loop, which should always be used as a source of 
symmetry information in preference to the above space-group names. 
They are only intended as comments. 
;
_platon_squeeze_void_probe_radius 1.20

loop_
_space_group_symop_operation_xyz
'x, y, z'
'-y, x-y, z'
'-x+y, -x, z'
'y, x, -z+1/2'
'x-y, -y, -z+1/2'
'-x, -x+y, -z+1/2'
'-x, -y, -z'
'y, -x+y, -z'
'x-y, x, -z'
'-y, -x, z-1/2'
'-x+y, y, z-1/2'
'x, x-y, z-1/2'

loop_
_atom_site_label
_atom_site_type_symbol
_atom_site_fract_x
_atom_site_fract_y
_atom_site_fract_z
_atom_site_U_iso_or_equiv
_atom_site_adp_type
_atom_site_occupancy
_atom_site_site_symmetry_order
_atom_site_calc_flag
_atom_site_refinement_flags_posn
_atom_site_refinement_flags_adp
_atom_site_refinement_flags_occupancy
_atom_site_disorder_assembly
_atom_site_disorder_group
O1 O 0.8674(2) 0.4827(2) 0.21404(9) 0.0249(7) Uani 1 1 d . . . . .
C1 C 0.7664(3) 0.4067(3) 0.21099(13) 0.0221(9) Uani 1 1 d . . . . .
C2 C 0.7432(3) 0.3067(3) 0.21092(13) 0.0219(9) Uani 1 1 d . . . . .
C3 C 0.9214(3) 0.5198(3) 0.17080(14) 0.0239(9) Uani 1 1 d . . . . .
C4 C 1.0167(3) 0.6042(3) 0.17618(14) 0.0280(10) Uani 1 1 d . . . . .
H4 H 1.0396 0.6339 0.2076 0.034 Uiso 1 1 calc R U . . .
C5 C 1.0778(3) 0.6445(3) 0.13559(15) 0.0313(10) Uani 1 1 d . . . . .
H5 H 1.1429 0.7024 0.1392 0.038 Uiso 1 1 calc R U . . .
C6 C 1.0449(3) 0.6012(3) 0.08903(14) 0.0256(9) Uani 1 1 d . . . . .
C7 C 0.9487(3) 0.5176(3) 0.08442(14) 0.0279(10) Uani 1 1 d . . . . .
H7 H 0.9251 0.4881 0.0530 0.033 Uiso 1 1 calc R U . . .
C8 C 0.8865(3) 0.4765(3) 0.12537(14) 0.0249(9) Uani 1 1 d . . . . .
H8 H 0.8209 0.4192 0.1220 0.030 Uiso 1 1 calc R U . . .
C9 C 1.1105(3) 0.6451(4) 0.04712(16) 0.0334(11) Uani 1 1 d . . . . .
C10 C 1.1671(4) 0.6857(4) 0.01406(16) 0.0363(11) Uani 1 1 d . . . . .
C11 C 1.2387(4) 0.7410(4) -0.02581(17) 0.0516(15) Uani 1 1 d . . . . .
H11A H 1.3079 0.7668 -0.0140 0.077 Uiso 1 1 calc R U . . .
H11B H 1.2302 0.7976 -0.0363 0.077 Uiso 1 1 calc R U . . .
H11C H 1.2257 0.6954 -0.0536 0.077 Uiso 1 1 calc R U . . .
C12 C 0.8233(3) 0.2763(3) 0.21081(15) 0.0281(10) Uani 1 1 d . . . . .
H12A H 0.8843 0.3300 0.1943 0.034 Uiso 1 1 calc R U . . .
H12B H 0.7984 0.2139 0.1911 0.034 Uiso 1 1 calc R U . . .
C13 C 0.8536(3) 0.2578(3) 0.26130(15) 0.0274(10) Uani 1 1 d . . . . .
C14 C 0.8656(4) 0.1762(4) 0.27004(17) 0.0447(14) Uani 1 1 d . . . . .
H14 H 0.8498 0.1275 0.2448 0.054 Uiso 1 1 calc R U . . .
C15 C 0.9005(5) 0.1633(4) 0.31510(18) 0.0496(15) Uani 1 1 d . . . . .
H15 H 0.9093 0.1066 0.3197 0.060 Uiso 1 1 calc R U . . .
C16 C 0.9227(3) 0.2306(4) 0.35333(16) 0.0328(11) Uani 1 1 d . . . . .
C17 C 0.9077(4) 0.3109(4) 0.34474(17) 0.0395(12) Uani 1 1 d . . . . .
H17 H 0.9219 0.3588 0.3701 0.047 Uiso 1 1 calc R U . . .
C18 C 0.8721(4) 0.3235(4) 0.29976(17) 0.0377(12) Uani 1 1 d . . . . .
H18 H 0.8604 0.3785 0.2955 0.045 Uiso 1 1 calc R U . . .
C19 C 0.9645(3) 0.2168(3) 0.40243(17) 0.0414(12) Uani 1 1 d D . . . .
C20 C 0.8994(14) 0.1074(6) 0.4204(6) 0.058(3) Uani 0.70(5) 1 d D U P A 1
H20A H 0.8296 0.0921 0.4248 0.088 Uiso 0.70(5) 1 calc R U P A 1
H20B H 0.9259 0.0991 0.4517 0.088 Uiso 0.70(5) 1 calc R U P A 1
H20C H 0.9013 0.0612 0.3960 0.088 Uiso 0.70(5) 1 calc R U P A 1
C21 C 1.0740(7) 0.2411(16) 0.3940(6) 0.055(3) Uani 0.70(5) 1 d D U P A 1
H21A H 1.0743 0.1914 0.3714 0.083 Uiso 0.70(5) 1 calc R U P A 1
H21B H 1.1039 0.2386 0.4254 0.083 Uiso 0.70(5) 1 calc R U P A 1
H21C H 1.1134 0.3089 0.3798 0.083 Uiso 0.70(5) 1 calc R U P A 1
C22 C 0.9652(16) 0.2876(11) 0.4425(4) 0.041(3) Uani 0.70(5) 1 d D U P A 1
H22A H 1.0140 0.3577 0.4338 0.061 Uiso 0.70(5) 1 calc R U P A 1
H22B H 0.9842 0.2707 0.4739 0.061 Uiso 0.70(5) 1 calc R U P A 1
H22C H 0.8976 0.2797 0.4453 0.061 Uiso 0.70(5) 1 calc R U P A 1
C20B C 0.930(3) 0.1058(10) 0.4139(15) 0.067(8) Uani 0.30(5) 1 d D U P A 2
H20D H 0.8566 0.0649 0.4100 0.100 Uiso 0.30(5) 1 calc R U P A 2
H20E H 0.9484 0.1001 0.4477 0.100 Uiso 0.30(5) 1 calc R U P A 2
H20F H 0.9631 0.0816 0.3912 0.100 Uiso 0.30(5) 1 calc R U P A 2
C21B C 1.0806(7) 0.276(3) 0.3986(14) 0.063(8) Uani 0.30(5) 1 d D U P A 2
H21D H 1.1038 0.3486 0.3951 0.094 Uiso 0.30(5) 1 calc R U P A 2
H21E H 1.1020 0.2531 0.3699 0.094 Uiso 0.30(5) 1 calc R U P A 2
H21F H 1.1100 0.2655 0.4284 0.094 Uiso 0.30(5) 1 calc R U P A 2
C22B C 0.933(3) 0.261(3) 0.4453(9) 0.048(7) Uani 0.30(5) 1 d D U P A 2
H22D H 0.8600 0.2333 0.4445 0.071 Uiso 0.30(5) 1 calc R U P A 2
H22E H 0.9676 0.3347 0.4421 0.071 Uiso 0.30(5) 1 calc R U P A 2
H22F H 0.9525 0.2432 0.4764 0.071 Uiso 0.30(5) 1 calc R U P A 2

loop_
_atom_site_aniso_label
_atom_site_aniso_U_11
_atom_site_aniso_U_22
_atom_site_aniso_U_33
_atom_site_aniso_U_23
_atom_site_aniso_U_13
_atom_site_aniso_U_12
O1 0.0208(15) 0.0284(16) 0.0174(13) 0.0006(12) 0.0017(11) 0.0061(13)
C1 0.020(2) 0.027(2) 0.0121(16) -0.0004(15) -0.0009(15) 0.0064(18)
C2 0.028(2) 0.027(2) 0.0139(17) -0.0015(16) 0.0001(15) 0.0163(19)
C3 0.024(2) 0.030(2) 0.0170(18) 0.0057(17) 0.0027(16) 0.0138(19)
C4 0.028(2) 0.029(2) 0.020(2) -0.0039(17) -0.0025(17) 0.0090(19)
C5 0.027(2) 0.026(2) 0.028(2) -0.0029(18) -0.0016(19) 0.004(2)
C6 0.026(2) 0.027(2) 0.022(2) 0.0038(17) 0.0020(17) 0.0123(19)
C7 0.029(2) 0.040(3) 0.0162(19) 0.0010(17) -0.0033(17) 0.018(2)
C8 0.018(2) 0.027(2) 0.024(2) -0.0003(17) -0.0028(17) 0.0067(18)
C9 0.028(2) 0.037(3) 0.029(2) 0.000(2) 0.0014(19) 0.011(2)
C10 0.035(3) 0.035(3) 0.028(2) 0.000(2) 0.005(2) 0.010(2)
C11 0.054(4) 0.051(3) 0.037(3) 0.008(3) 0.021(3) 0.016(3)
C12 0.027(2) 0.028(2) 0.027(2) -0.0024(18) 0.0041(18) 0.0114(19)
C13 0.026(2) 0.028(2) 0.028(2) 0.0015(18) 0.0021(18) 0.0135(19)
C14 0.072(4) 0.042(3) 0.035(2) -0.008(2) -0.010(2) 0.039(3)
C15 0.082(4) 0.045(3) 0.045(3) 0.000(2) -0.007(3) 0.049(3)
C16 0.028(2) 0.035(3) 0.032(2) 0.010(2) 0.0063(19) 0.014(2)
C17 0.057(3) 0.027(2) 0.036(3) -0.007(2) -0.016(2) 0.022(2)
C18 0.055(3) 0.025(2) 0.037(2) -0.006(2) -0.014(2) 0.023(2)
C19 0.046(3) 0.040(3) 0.035(2) 0.009(2) -0.002(2) 0.019(3)
C20 0.085(9) 0.049(5) 0.044(5) 0.014(4) -0.005(6) 0.036(5)
C21 0.065(6) 0.081(8) 0.052(5) 0.013(6) -0.003(5) 0.062(5)
C22 0.050(8) 0.034(6) 0.027(4) 0.006(4) -0.002(4) 0.013(5)
C20B 0.080(14) 0.059(11) 0.054(12) 0.021(9) -0.010(11) 0.029(9)
C21B 0.072(11) 0.078(14) 0.051(11) 0.016(11) -0.013(9) 0.047(9)
C22B 0.045(13) 0.044(12) 0.046(10) 0.014(9) -0.016(9) 0.016(10)

loop_
_atom_type_symbol
_atom_type_description
_atom_type_scat_dispersion_real
_atom_type_scat_dispersion_imag
_atom_type_scat_source
C C 0.0033 0.0016 'International Tables Vol C Tables 4.2.6.8 and 6.1.1.4'
H H 0.0000 0.0000 'International Tables Vol C Tables 4.2.6.8 and 6.1.1.4'
O O 0.0106 0.0060 'International Tables Vol C Tables 4.2.6.8 and 6.1.1.4'

loop_
_geom_angle_atom_site_label_1
_geom_angle_atom_site_label_2
_geom_angle_atom_site_label_3
_geom_angle
_geom_angle_site_symmetry_1
_geom_angle_site_symmetry_3
C3 O1 C1 118.4(3) . .
C2 C1 O1 119.0(4) . .
C2 C1 C2 123.6(4) . 2_655
O1 C1 C2 117.3(4) . 2_655
C1 C2 C1 116.4(4) . 3_665
C1 C2 C12 122.7(4) . .
C1 C2 C12 120.9(4) 3_665 .
C8 C3 O1 123.8(4) . .
C8 C3 C4 121.0(4) . .
O1 C3 C4 115.1(3) . .
C5 C4 C3 119.5(4) . .
C5 C4 H4 120.2 . .
C3 C4 H4 120.2 . .
C4 C5 C6 120.8(4) . .
C4 C5 H5 119.6 . .
C6 C5 H5 119.6 . .
C7 C6 C5 118.7(4) . .
C7 C6 C9 121.7(4) . .
C5 C6 C9 119.6(4) . .
C6 C7 C8 120.8(4) . .
C6 C7 H7 119.6 . .
C8 C7 H7 119.6 . .
C3 C8 C7 119.2(4) . .
C3 C8 H8 120.4 . .
C7 C8 H8 120.4 . .
C10 C9 C6 176.5(5) . .
C9 C10 C11 177.1(5) . .
C10 C11 H11A 109.5 . .
C10 C11 H11B 109.5 . .
H11A C11 H11B 109.5 . .
C10 C11 H11C 109.5 . .
H11A C11 H11C 109.5 . .
H11B C11 H11C 109.5 . .
C2 C12 C13 115.1(3) . .
C2 C12 H12A 108.5 . .
C13 C12 H12A 108.5 . .
C2 C12 H12B 108.5 . .
C13 C12 H12B 108.5 . .
H12A C12 H12B 107.5 . .
C14 C13 C18 117.3(4) . .
C14 C13 C12 121.2(4) . .
C18 C13 C12 121.4(4) . .
C13 C14 C15 121.2(5) . .
C13 C14 H14 119.4 . .
C15 C14 H14 119.4 . .
C16 C15 C14 121.8(5) . .
C16 C15 H15 119.1 . .
C14 C15 H15 119.1 . .
C17 C16 C15 116.6(4) . .
C17 C16 C19 122.4(4) . .
C15 C16 C19 121.0(4) . .
C16 C17 C18 121.6(4) . .
C16 C17 H17 119.2 . .
C18 C17 H17 119.2 . .
C13 C18 C17 121.3(4) . .
C13 C18 H18 119.4 . .
C17 C18 H18 119.4 . .
C20B C19 C22B 108.7(10) . .
C22 C19 C20 108.4(6) . .
C22 C19 C21 108.3(6) . .
C20 C19 C21 110.1(6) . .
C22 C19 C16 112.1(7) . .
C20B C19 C16 113.0(15) . .
C22B C19 C16 110.9(14) . .
C20 C19 C16 109.7(7) . .
C21 C19 C16 108.2(7) . .
C20B C19 C21B 108.9(10) . .
C22B C19 C21B 108.1(10) . .
C16 C19 C21B 107.2(14) . .
C19 C20 H20A 109.5 . .
C19 C20 H20B 109.5 . .
H20A C20 H20B 109.5 . .
C19 C20 H20C 109.5 . .
H20A C20 H20C 109.5 . .
H20B C20 H20C 109.5 . .
C19 C21 H21A 109.5 . .
C19 C21 H21B 109.5 . .
H21A C21 H21B 109.5 . .
C19 C21 H21C 109.5 . .
H21A C21 H21C 109.5 . .
H21B C21 H21C 109.5 . .
C19 C22 H22A 109.5 . .
C19 C22 H22B 109.5 . .
H22A C22 H22B 109.5 . .
C19 C22 H22C 109.5 . .
H22A C22 H22C 109.5 . .
H22B C22 H22C 109.5 . .
C19 C20B H20D 109.5 . .
C19 C20B H20E 109.5 . .
H20D C20B H20E 109.5 . .
C19 C20B H20F 109.5 . .
H20D C20B H20F 109.5 . .
H20E C20B H20F 109.5 . .
C19 C21B H21D 109.5 . .
C19 C21B H21E 109.5 . .
H21D C21B H21E 109.5 . .
C19 C21B H21F 109.5 . .
H21D C21B H21F 109.5 . .
H21E C21B H21F 109.5 . .
C19 C22B H22D 109.5 . .
C19 C22B H22E 109.5 . .
H22D C22B H22E 109.5 . .
C19 C22B H22F 109.5 . .
H22D C22B H22F 109.5 . .
H22E C22B H22F 109.5 . .

loop_
_geom_bond_atom_site_label_1
_geom_bond_atom_site_label_2
_geom_bond_distance
_geom_bond_site_symmetry_2
O1 C3 1.386(5) .
O1 C1 1.395(5) .
C1 C2 1.385(6) .
C1 C2 1.401(6) 2_655
C2 C1 1.401(6) 3_665
C2 C12 1.511(6) .
C3 C8 1.378(5) .
C3 C4 1.389(6) .
C4 C5 1.377(6) .
C4 H4 0.9500 .
C5 C6 1.401(6) .
C5 H5 0.9500 .
C6 C7 1.389(6) .
C6 C9 1.443(6) .
C7 C8 1.394(6) .
C7 H7 0.9500 .
C8 H8 0.9500 .
C9 C10 1.186(6) .
C10 C11 1.471(6) .
C11 H11A 0.9800 .
C11 H11B 0.9800 .
C11 H11C 0.9800 .
C12 C13 1.521(6) .
C12 H12A 0.9900 .
C12 H12B 0.9900 .
C13 C14 1.369(7) .
C13 C18 1.378(6) .
C14 C15 1.390(7) .
C14 H14 0.9500 .
C15 C16 1.381(7) .
C15 H15 0.9500 .
C16 C17 1.375(7) .
C16 C19 1.541(6) .
C17 C18 1.391(6) .
C17 H17 0.9500 .
C18 H18 0.9500 .
C19 C22 1.532(7) .
C19 C20B 1.536(8) .
C19 C22B 1.537(8) .
C19 C20 1.537(7) .
C19 C21 1.539(7) .
C19 C21B 1.541(8) .
C20 H20A 0.9800 .
C20 H20B 0.9800 .
C20 H20C 0.9800 .
C21 H21A 0.9800 .
C21 H21B 0.9800 .
C21 H21C 0.9800 .
C22 H22A 0.9800 .
C22 H22B 0.9800 .
C22 H22C 0.9800 .
C20B H20D 0.9800 .
C20B H20E 0.9800 .
C20B H20F 0.9800 .
C21B H21D 0.9800 .
C21B H21E 0.9800 .
C21B H21F 0.9800 .
C22B H22D 0.9800 .
C22B H22E 0.9800 .
C22B H22F 0.9800 .

loop_
_geom_torsion_atom_site_label_1
_geom_torsion_atom_site_label_2
_geom_torsion_atom_site_label_3
_geom_torsion_atom_site_label_4
_geom_torsion
_geom_torsion_site_symmetry_1
_geom_torsion_site_symmetry_4
C3 O1 C1 C2 89.3(4) . .
C3 O1 C1 C2 -94.1(4) . 2_655
O1 C1 C2 C1 176.0(2) . 3_665
C2 C1 C2 C1 -0.3(7) 2_655 3_665
O1 C1 C2 C12 -3.9(6) . .
C2 C1 C2 C12 179.8(3) 2_655 .
C1 O1 C3 C8 -10.0(6) . .
C1 O1 C3 C4 171.6(4) . .
C8 C3 C4 C5 -0.7(7) . .
O1 C3 C4 C5 177.7(4) . .
C3 C4 C5 C6 -0.2(7) . .
C4 C5 C6 C7 1.0(7) . .
C4 C5 C6 C9 180.0(4) . .
C5 C6 C7 C8 -1.0(7) . .
C9 C6 C7 C8 -179.9(4) . .
O1 C3 C8 C7 -177.5(4) . .
C4 C3 C8 C7 0.8(7) . .
C6 C7 C8 C3 0.1(7) . .
C1 C2 C12 C13 93.1(5) . .
C1 C2 C12 C13 -86.9(5) 3_665 .
C2 C12 C13 C14 136.2(5) . .
C2 C12 C13 C18 -45.3(6) . .
C18 C13 C14 C15 -3.4(8) . .
C12 C13 C14 C15 175.2(5) . .
C13 C14 C15 C16 1.3(9) . .
C14 C15 C16 C17 0.6(8) . .
C14 C15 C16 C19 -178.0(5) . .
C15 C16 C17 C18 -0.1(8) . .
C19 C16 C17 C18 178.4(5) . .
C14 C13 C18 C17 3.9(8) . .
C12 C13 C18 C17 -174.7(5) . .
C16 C17 C18 C13 -2.2(8) . .
C17 C16 C19 C22 12.1(10) . .
C15 C16 C19 C22 -169.4(9) . .
C17 C16 C19 C20B 153(2) . .
C15 C16 C19 C20B -29(2) . .
C17 C16 C19 C22B 30.6(18) . .
C15 C16 C19 C22B -151.0(18) . .
C17 C16 C19 C20 132.6(10) . .
C15 C16 C19 C20 -48.9(10) . .
C17 C16 C19 C21 -107.2(10) . .
C15 C16 C19 C21 71.2(10) . .
C17 C16 C19 C21B -87(2) . .
C15 C16 C19 C21B 91.3(19) . .

loop_
_platon_squeeze_void_nr
_platon_squeeze_void_average_x
_platon_squeeze_void_average_y
_platon_squeeze_void_average_z
_platon_squeeze_void_volume
_platon_squeeze_void_count_electrons
_platon_squeeze_void_content
1 0.000 0.000 0.000 12 1 ' '
2 0.000 0.000 0.250 71 12 ' '
3 0.000 0.000 0.500 12 1 ' '
4 0.000 0.000 0.750 71 12 ' '
5 0.333 0.667 0.122 63 13 ' '
6 0.333 0.667 0.622 63 13 ' '
7 0.667 0.333 0.377 63 13 ' '
8 0.667 0.333 0.878 63 13 ' '
